data_4080985
loop_
_publ_author_name
'Guo, Shuai'
'Sivaram, Haresh'
'Yuan, Dan'
'Huynh, Han Vinh'

_publ_section_title
;
 Gold and Palladium Hetero-Bis-NHC Complexes: Characterizations,
 Correlations, and Ligand Redistributions
;
_journal_issue 13
_journal_name_full Organometallics
_journal_page_first 3685
_journal_paper_doi 10.1021/om400313r
_journal_volume 32
_journal_year 2013
_chemical_formula_sum 'C34 H36 Au B Cl2 F4 N4'
_chemical_formula_weight 855.34
_chemical_name_systematic
; 
 ? 
;
_space_group_IT_number 2
_symmetry_cell_setting triclinic
_symmetry_space_group_name_Hall '-P 1'
_symmetry_space_group_name_H-M 'P -1'
_atom_sites_solution_hydrogens geom
_atom_sites_solution_primary direct
_atom_sites_solution_secondary difmap
_audit_creation_method SHELXL-97
_cell_angle_alpha 89.6620(10)
_cell_angle_beta 84.8510(10)
_cell_angle_gamma 79.5560(10)
_cell_formula_units_Z 2
_cell_length_a 10.4294(4)
_cell_length_b 11.4264(5)
_cell_length_c 14.3320(6)
_cell_measurement_reflns_used 8239
_cell_measurement_temperature 100(2)
_cell_measurement_theta_max 27.31
_cell_measurement_theta_min 2.29
_cell_volume 1672.78(12)
_computing_cell_refinement 'Bruker SMART'
_computing_data_collection 'Bruker SMART'
_computing_data_reduction 'Bruker SAINT'
_computing_molecular_graphics 'Bruker SHELXTL'
_computing_publication_material 'Bruker SHELXTL'
_computing_structure_refinement 'SHELXL-97 (Sheldrick, 1997)'
_computing_structure_solution 'SHELXS-97 (Sheldrick, 1990)'
_diffrn_ambient_temperature 100(2)
_diffrn_measured_fraction_theta_full 0.999
_diffrn_measured_fraction_theta_max 0.999
_diffrn_measurement_device_type 'CCD area detector'
_diffrn_measurement_method 'phi and omega scans'
_diffrn_radiation_monochromator graphite
_diffrn_radiation_source 'fine-focus sealed tube'
_diffrn_radiation_type MoK\a
_diffrn_radiation_wavelength 0.71073
_diffrn_reflns_av_R_equivalents 0.0392
_diffrn_reflns_av_sigmaI/netI 0.0449
_diffrn_reflns_limit_h_max 13
_diffrn_reflns_limit_h_min -13
_diffrn_reflns_limit_k_max 14
_diffrn_reflns_limit_k_min -14
_diffrn_reflns_limit_l_max 18
_diffrn_reflns_limit_l_min -18
_diffrn_reflns_number 21983
_diffrn_reflns_theta_full 27.50
_diffrn_reflns_theta_max 27.50
_diffrn_reflns_theta_min 1.81
_exptl_absorpt_coefficient_mu 4.610
_exptl_absorpt_correction_T_max 0.6310
_exptl_absorpt_correction_T_min 0.4041
_exptl_absorpt_correction_type multi-scan
_exptl_absorpt_process_details 'Sadabs, (Sheldrick 2008)'
_exptl_crystal_colour Colourless
_exptl_crystal_density_diffrn 1.698
_exptl_crystal_density_meas ?
_exptl_crystal_density_method 'not measured'
_exptl_crystal_description Block
_exptl_crystal_F_000 844
_exptl_crystal_size_max 0.24
_exptl_crystal_size_mid 0.19
_exptl_crystal_size_min 0.11
_refine_diff_density_max 1.365
_refine_diff_density_min -1.078
_refine_diff_density_rms 0.127
_refine_ls_extinction_method none
_refine_ls_goodness_of_fit_ref 1.046
_refine_ls_hydrogen_treatment constr
_refine_ls_matrix_type full
_refine_ls_number_parameters 419
_refine_ls_number_reflns 7666
_refine_ls_number_restraints 0
_refine_ls_restrained_S_all 1.046
_refine_ls_R_factor_all 0.0308
_refine_ls_R_factor_gt 0.0282
_refine_ls_shift/su_max 0.001
_refine_ls_shift/su_mean 0.000
_refine_ls_structure_factor_coef Fsqd
_refine_ls_weighting_details 'calc w=1/[\s^2^(Fo^2^)+(0.0287P)^2^+0.0000P] where P=(Fo^2^+2Fc^2^)/3'
_refine_ls_weighting_scheme calc
_refine_ls_wR_factor_gt 0.0624
_refine_ls_wR_factor_ref 0.0634
_reflns_number_gt 7156
_reflns_number_total 7666
_reflns_threshold_expression >2sigma(I)
_cod_data_source_file om400313r_si_001.cif
_cod_data_source_block c315
_cod_depositor_comments
;
The following automatic conversions were performed:

'_symmetry_cell_setting' value 'Triclinic' changed to 'triclinic'
according to /home/saulius/struct/CIF-dictionaries/cif_core.dic
dictionary named 'cif_core.dic' version 2.4.2 from
2011-04-26.

'_exptl_absorpt_correction_type' value 'Multi-scan'
changed to 'multi-scan' according to
/home/saulius/struct/CIF-dictionaries/cif_core.dic dictionary named
'cif_core.dic' version 2.4.2 from 2011-04-26.

Automatic conversion script
Id: cif_fix_values 1891 2012-01-12 08:04:46Z andrius 

The following automatic conversions were performed:

'_exptl_crystal_density_meas' value 'Not Measured' was changed to '?'
- the value is perceived as not measured.

Automatic conversion script
Id: cif_fix_values 3008 2015-01-20 13:52:24Z robertas 
;
_cod_original_sg_symbol_H-M P-1
_cod_database_code 4080985

loop_
_symmetry_equiv_pos_as_xyz
'x, y, z'
'-x, -y, -z'

loop_
_atom_site_label
_atom_site_type_symbol
_atom_site_fract_x
_atom_site_fract_y
_atom_site_fract_z
_atom_site_U_iso_or_equiv
_atom_site_adp_type
_atom_site_occupancy
_atom_site_symmetry_multiplicity
_atom_site_calc_flag
_atom_site_refinement_flags
Au1 Au -0.011178(11) 0.806785(10) 0.664528(8) 0.01232(4) Uani 1 1 d .
Cl1 Cl -0.03418(9) 0.61550(7) 0.69392(6) 0.02621(19) Uani 1 1 d .
Cl2 Cl 0.00804(8) 0.99922(7) 0.63445(5) 0.01841(16) Uani 1 1 d .
N1 N 0.0433(2) 0.7209(2) 0.46310(18) 0.0137(5) Uani 1 1 d .
N2 N -0.1625(3) 0.7999(2) 0.49466(18) 0.0135(5) Uani 1 1 d .
N3 N 0.1555(3) 0.8347(2) 0.82139(18) 0.0160(6) Uani 1 1 d .
N4 N -0.0440(3) 0.8283(2) 0.87866(18) 0.0153(6) Uani 1 1 d .
C1 C -0.0457(3) 0.7768(3) 0.5295(2) 0.0136(6) Uani 1 1 d .
C2 C -0.0177(3) 0.7078(3) 0.3821(2) 0.0144(6) Uani 1 1 d .
C3 C 0.0293(3) 0.6570(3) 0.2942(2) 0.0192(7) Uani 1 1 d .
H3 H 0.1188 0.6222 0.2801 0.023 Uiso 1 1 calc R
C4 C -0.0614(4) 0.6602(3) 0.2288(2) 0.0220(7) Uani 1 1 d .
H4 H -0.0335 0.6248 0.1688 0.026 Uiso 1 1 calc R
C5 C -0.1916(4) 0.7133(3) 0.2479(2) 0.0223(8) Uani 1 1 d .
H5 H -0.2499 0.7147 0.2005 0.027 Uiso 1 1 calc R
C6 C -0.2384(3) 0.7641(3) 0.3343(2) 0.0187(7) Uani 1 1 d .
H6 H -0.3274 0.8010 0.3472 0.022 Uiso 1 1 calc R
C7 C -0.1488(3) 0.7588(3) 0.4019(2) 0.0147(6) Uani 1 1 d .
C8 C 0.1844(3) 0.6817(3) 0.4768(2) 0.0212(7) Uani 1 1 d .
H8 H 0.1987 0.7115 0.5398 0.025 Uiso 1 1 calc R
C9 C 0.2701(3) 0.7385(3) 0.4039(3) 0.0298(9) Uani 1 1 d .
H9A H 0.2662 0.7042 0.3419 0.045 Uiso 1 1 calc R
H9B H 0.3608 0.7231 0.4203 0.045 Uiso 1 1 calc R
H9C H 0.2381 0.8246 0.4028 0.045 Uiso 1 1 calc R
C10 C 0.2189(4) 0.5456(3) 0.4782(3) 0.0304(9) Uani 1 1 d .
H10A H 0.1628 0.5153 0.5276 0.046 Uiso 1 1 calc R
H10B H 0.3108 0.5212 0.4904 0.046 Uiso 1 1 calc R
H10C H 0.2052 0.5134 0.4174 0.046 Uiso 1 1 calc R
C11 C -0.2838(3) 0.8641(3) 0.5463(2) 0.0155(6) Uani 1 1 d .
H11 H -0.2618 0.8810 0.6107 0.019 Uiso 1 1 calc R
C12 C -0.3884(3) 0.7861(3) 0.5569(2) 0.0230(7) Uani 1 1 d .
H12A H -0.4130 0.7680 0.4949 0.035 Uiso 1 1 calc R
H12B H -0.4656 0.8283 0.5949 0.035 Uiso 1 1 calc R
H12C H -0.3538 0.7118 0.5879 0.035 Uiso 1 1 calc R
C13 C -0.3275(3) 0.9834(3) 0.5008(2) 0.0182(7) Uani 1 1 d .
H13A H -0.2535 1.0257 0.4921 0.027 Uiso 1 1 calc R
H13B H -0.3986 1.0310 0.5411 0.027 Uiso 1 1 calc R
H13C H -0.3584 0.9705 0.4397 0.027 Uiso 1 1 calc R
C14 C 0.0343(3) 0.8262(3) 0.7989(2) 0.0157(6) Uani 1 1 d .
C15 C 0.1546(3) 0.8425(3) 0.9189(2) 0.0181(7) Uani 1 1 d .
C16 C 0.2526(4) 0.8535(3) 0.9762(2) 0.0225(7) Uani 1 1 d .
H16 H 0.3399 0.8549 0.9513 0.027 Uiso 1 1 calc R
C17 C 0.2161(4) 0.8624(3) 1.0712(3) 0.0258(8) Uani 1 1 d .
H17 H 0.2804 0.8685 1.1129 0.031 Uiso 1 1 calc R
C18 C 0.0871(4) 0.8628(3) 1.1078(2) 0.0262(8) Uani 1 1 d .
H18 H 0.0659 0.8713 1.1735 0.031 Uiso 1 1 calc R
C19 C -0.0108(4) 0.8512(3) 1.0509(2) 0.0220(7) Uani 1 1 d .
H19 H -0.0983 0.8507 1.0757 0.026 Uiso 1 1 calc R
C20 C 0.0271(3) 0.8402(3) 0.9553(2) 0.0182(7) Uani 1 1 d .
C21 C 0.2735(3) 0.8326(3) 0.7563(2) 0.0210(7) Uani 1 1 d .
H21A H 0.3189 0.8971 0.7739 0.025 Uiso 1 1 calc R
H21B H 0.2471 0.8483 0.6921 0.025 Uiso 1 1 calc R
C22 C 0.3675(3) 0.7146(3) 0.7568(2) 0.0185(7) Uani 1 1 d .
C23 C 0.4892(3) 0.7081(3) 0.7901(2) 0.0222(7) Uani 1 1 d .
H23 H 0.5143 0.7783 0.8118 0.027 Uiso 1 1 calc R
C24 C 0.5747(4) 0.6002(3) 0.7920(2) 0.0264(8) Uani 1 1 d .
H24 H 0.6579 0.5966 0.8152 0.032 Uiso 1 1 calc R
C25 C 0.5389(4) 0.4978(3) 0.7601(2) 0.0261(8) Uani 1 1 d .
H25 H 0.5974 0.4238 0.7618 0.031 Uiso 1 1 calc R
C26 C 0.4186(4) 0.5029(3) 0.7259(3) 0.0292(8) Uani 1 1 d .
H26 H 0.3945 0.4327 0.7033 0.035 Uiso 1 1 calc R
C27 C 0.3327(3) 0.6108(3) 0.7245(2) 0.0253(8) Uani 1 1 d .
H27 H 0.2496 0.6139 0.7015 0.030 Uiso 1 1 calc R
C28 C -0.1848(3) 0.8255(3) 0.8866(2) 0.0191(7) Uani 1 1 d .
H28A H -0.2136 0.8219 0.8228 0.023 Uiso 1 1 calc R
H28B H -0.2327 0.9005 0.9167 0.023 Uiso 1 1 calc R
C29 C -0.2213(3) 0.7218(3) 0.9422(2) 0.0159(6) Uani 1 1 d .
C30 C -0.1441(3) 0.6088(3) 0.9368(2) 0.0196(7) Uani 1 1 d .
H30 H -0.0612 0.5963 0.9015 0.024 Uiso 1 1 calc R
C31 C -0.1878(3) 0.5137(3) 0.9831(2) 0.0220(7) Uani 1 1 d .
H31 H -0.1346 0.4367 0.9793 0.026 Uiso 1 1 calc R
C32 C -0.3088(4) 0.5314(3) 1.0345(2) 0.0241(8) Uani 1 1 d .
H32 H -0.3399 0.4661 1.0644 0.029 Uiso 1 1 calc R
C33 C -0.3842(3) 0.6441(3) 1.0424(2) 0.0240(8) Uani 1 1 d .
H33 H -0.4660 0.6565 1.0793 0.029 Uiso 1 1 calc R
C34 C -0.3412(3) 0.7394(3) 0.9969(2) 0.0206(7) Uani 1 1 d .
H34 H -0.3935 0.8167 1.0029 0.025 Uiso 1 1 calc R
B1 B 0.5461(4) 0.0516(4) 0.7716(3) 0.0204(8) Uani 1 1 d .
F1 F 0.4705(2) 0.01424(19) 0.70588(14) 0.0288(5) Uani 1 1 d .
F2 F 0.5238(2) 0.17508(18) 0.77486(17) 0.0349(5) Uani 1 1 d .
F3 F 0.5132(2) 0.0068(2) 0.85888(15) 0.0412(6) Uani 1 1 d .
F4 F 0.67816(19) 0.00890(19) 0.74473(14) 0.0292(5) Uani 1 1 d .

loop_
_atom_site_aniso_label
_atom_site_aniso_U_11
_atom_site_aniso_U_22
_atom_site_aniso_U_33
_atom_site_aniso_U_23
_atom_site_aniso_U_13
_atom_site_aniso_U_12
Au1 0.01441(7) 0.01162(7) 0.01214(7) 0.00175(4) -0.00540(4) -0.00357(4)
Cl1 0.0431(5) 0.0169(4) 0.0240(4) 0.0064(3) -0.0145(4) -0.0146(4)
Cl2 0.0256(4) 0.0127(4) 0.0178(4) 0.0031(3) -0.0031(3) -0.0053(3)
N1 0.0134(13) 0.0141(13) 0.0135(13) -0.0022(10) -0.0034(10) -0.0014(10)
N2 0.0154(13) 0.0130(13) 0.0122(13) -0.0022(10) -0.0032(10) -0.0017(11)
N3 0.0181(14) 0.0157(14) 0.0166(14) 0.0034(11) -0.0071(11) -0.0069(11)
N4 0.0183(14) 0.0132(13) 0.0168(14) 0.0022(11) -0.0077(11) -0.0060(11)
C1 0.0148(15) 0.0139(16) 0.0125(15) 0.0002(12) -0.0034(12) -0.0026(12)
C2 0.0201(16) 0.0097(15) 0.0144(15) 0.0014(12) -0.0035(12) -0.0045(12)
C3 0.0262(18) 0.0119(16) 0.0196(17) 0.0009(13) 0.0030(14) -0.0066(14)
C4 0.038(2) 0.0147(17) 0.0141(16) -0.0012(13) 0.0013(14) -0.0078(15)
C5 0.037(2) 0.0201(18) 0.0124(16) -0.0005(13) -0.0093(14) -0.0098(16)
C6 0.0208(17) 0.0169(17) 0.0197(17) 0.0003(13) -0.0082(13) -0.0040(13)
C7 0.0208(16) 0.0121(15) 0.0119(15) 0.0011(12) -0.0025(12) -0.0040(13)
C8 0.0143(16) 0.0222(18) 0.0266(18) -0.0067(14) -0.0059(14) 0.0003(14)
C9 0.0177(17) 0.028(2) 0.043(2) -0.0144(17) 0.0053(16) -0.0061(15)
C10 0.0253(19) 0.0174(18) 0.046(2) -0.0052(17) -0.0122(17) 0.0070(15)
C11 0.0142(15) 0.0185(17) 0.0127(15) -0.0018(12) -0.0026(12) 0.0003(13)
C12 0.0207(17) 0.0243(19) 0.0235(18) 0.0014(15) 0.0020(14) -0.0045(14)
C13 0.0142(15) 0.0184(17) 0.0219(17) -0.0023(13) -0.0022(13) -0.0023(13)
C14 0.0186(16) 0.0108(15) 0.0190(16) 0.0015(12) -0.0066(13) -0.0039(13)
C15 0.0265(18) 0.0130(16) 0.0167(16) 0.0026(13) -0.0092(13) -0.0056(14)
C16 0.0260(18) 0.0176(17) 0.0269(19) 0.0016(14) -0.0116(15) -0.0074(14)
C17 0.041(2) 0.0173(18) 0.0242(19) 0.0032(14) -0.0196(16) -0.0110(16)
C18 0.047(2) 0.0173(18) 0.0176(17) -0.0001(14) -0.0091(16) -0.0110(16)
C19 0.033(2) 0.0137(17) 0.0199(17) 0.0020(13) -0.0059(15) -0.0051(15)
C20 0.0243(17) 0.0141(16) 0.0175(16) 0.0021(13) -0.0076(13) -0.0045(14)
C21 0.0181(16) 0.029(2) 0.0188(17) 0.0072(14) -0.0052(13) -0.0115(15)
C22 0.0185(16) 0.0242(18) 0.0142(16) 0.0032(13) -0.0009(13) -0.0077(14)
C23 0.0227(18) 0.0247(19) 0.0213(18) -0.0001(14) -0.0054(14) -0.0082(15)
C24 0.0219(18) 0.035(2) 0.0222(18) -0.0024(16) -0.0011(14) -0.0043(16)
C25 0.0253(19) 0.028(2) 0.0217(18) -0.0045(15) 0.0035(15) 0.0013(15)
C26 0.033(2) 0.031(2) 0.0246(19) -0.0057(16) 0.0037(16) -0.0104(17)
C27 0.0212(18) 0.032(2) 0.0255(19) 0.0008(16) -0.0030(15) -0.0129(16)
C28 0.0167(16) 0.0188(17) 0.0228(17) 0.0033(14) -0.0046(13) -0.0042(13)
C29 0.0174(16) 0.0197(17) 0.0131(15) 0.0024(13) -0.0057(12) -0.0079(13)
C30 0.0178(16) 0.0236(18) 0.0190(17) 0.0047(14) -0.0051(13) -0.0061(14)
C31 0.0231(18) 0.0192(18) 0.0233(18) 0.0048(14) -0.0043(14) -0.0021(14)
C32 0.0292(19) 0.0252(19) 0.0204(18) 0.0058(15) -0.0032(15) -0.0107(16)
C33 0.0226(18) 0.033(2) 0.0173(17) -0.0002(15) 0.0011(14) -0.0104(16)
C34 0.0203(17) 0.0223(18) 0.0182(17) -0.0028(14) -0.0015(13) -0.0015(14)
B1 0.0211(19) 0.021(2) 0.0193(19) -0.0003(15) -0.0050(15) -0.0022(16)
F1 0.0285(11) 0.0327(12) 0.0289(11) -0.0017(9) -0.0125(9) -0.0107(10)
F2 0.0360(13) 0.0191(11) 0.0489(14) -0.0066(10) -0.0062(11) -0.0021(10)
F3 0.0498(15) 0.0525(16) 0.0224(12) 0.0059(11) -0.0002(11) -0.0142(12)
F4 0.0230(11) 0.0357(13) 0.0267(11) -0.0050(9) -0.0072(9) 0.0031(9)

loop_
_atom_type_symbol
_atom_type_description
_atom_type_scat_dispersion_real
_atom_type_scat_dispersion_imag
_atom_type_scat_source
C C 0.0033 0.0016 'International Tables Vol C Tables 4.2.6.8 and 6.1.1.4'
H H 0.0000 0.0000 'International Tables Vol C Tables 4.2.6.8 and 6.1.1.4'
B B 0.0013 0.0007 'International Tables Vol C Tables 4.2.6.8 and 6.1.1.4'
N N 0.0061 0.0033 'International Tables Vol C Tables 4.2.6.8 and 6.1.1.4'
F F 0.0171 0.0103 'International Tables Vol C Tables 4.2.6.8 and 6.1.1.4'
Cl Cl 0.1484 0.1585 'International Tables Vol C Tables 4.2.6.8 and 6.1.1.4'
Au Au -2.0133 8.8022 'International Tables Vol C Tables 4.2.6.8 and 6.1.1.4'

loop_
_geom_angle_atom_site_label_1
_geom_angle_atom_site_label_2
_geom_angle_atom_site_label_3
_geom_angle
C1 Au1 C14 175.78(12)
C1 Au1 Cl1 87.17(9)
C14 Au1 Cl1 90.41(9)
C1 Au1 Cl2 92.36(9)
C14 Au1 Cl2 90.11(9)
Cl1 Au1 Cl2 178.97(3)
C1 N1 C2 109.3(3)
C1 N1 C8 123.7(3)
C2 N1 C8 127.0(3)
C1 N2 C7 109.1(3)
C1 N2 C11 124.4(3)
C7 N2 C11 126.4(3)
C14 N3 C15 109.4(3)
C14 N3 C21 127.0(3)
C15 N3 C21 123.6(3)
C14 N4 C20 109.7(3)
C14 N4 C28 126.3(3)
C20 N4 C28 123.9(3)
N2 C1 N1 108.7(3)
N2 C1 Au1 125.7(2)
N1 C1 Au1 125.4(2)
C7 C2 N1 106.4(3)
C7 C2 C3 121.2(3)
N1 C2 C3 132.4(3)
C4 C3 C2 116.6(3)
C3 C4 C5 122.1(3)
C6 C5 C4 121.5(3)
C5 C6 C7 117.0(3)
C2 C7 N2 106.5(3)
C2 C7 C6 121.5(3)
N2 C7 C6 132.0(3)
N1 C8 C10 110.3(3)
N1 C8 C9 110.6(3)
C10 C8 C9 113.6(3)
N2 C11 C13 110.0(3)
N2 C11 C12 110.9(3)
C13 C11 C12 114.2(3)
N4 C14 N3 108.1(3)
N4 C14 Au1 128.2(2)
N3 C14 Au1 123.7(2)
C20 C15 C16 121.8(3)
C20 C15 N3 106.4(3)
C16 C15 N3 131.7(3)
C17 C16 C15 116.3(3)
C16 C17 C18 121.9(3)
C19 C18 C17 122.0(3)
C18 C19 C20 115.8(3)
C15 C20 C19 122.1(3)
C15 C20 N4 106.4(3)
C19 C20 N4 131.5(3)
N3 C21 C22 112.5(3)
C23 C22 C27 118.8(3)
C23 C22 C21 120.4(3)
C27 C22 C21 120.8(3)
C22 C23 C24 120.6(3)
C25 C24 C23 119.9(3)
C26 C25 C24 120.1(4)
C25 C26 C27 119.9(4)
C26 C27 C22 120.5(3)
N4 C28 C29 113.8(3)
C30 C29 C34 119.1(3)
C30 C29 C28 122.6(3)
C34 C29 C28 118.2(3)
C29 C30 C31 120.4(3)
C32 C31 C30 120.0(3)
C33 C32 C31 119.9(3)
C32 C33 C34 120.4(3)
C33 C34 C29 120.1(3)
F3 B1 F2 110.3(3)
F3 B1 F4 109.3(3)
F2 B1 F4 109.4(3)
F3 B1 F1 109.6(3)
F2 B1 F1 109.2(3)
F4 B1 F1 109.1(3)

loop_
_geom_bond_atom_site_label_1
_geom_bond_atom_site_label_2
_geom_bond_distance
Au1 C1 2.042(3)
Au1 C14 2.046(3)
Au1 Cl1 2.2745(8)
Au1 Cl2 2.2790(8)
N1 C1 1.345(4)
N1 C2 1.394(4)
N1 C8 1.489(4)
N2 C1 1.339(4)
N2 C7 1.399(4)
N2 C11 1.480(4)
N3 C14 1.352(4)
N3 C15 1.400(4)
N3 C21 1.472(4)
N4 C14 1.342(4)
N4 C20 1.399(4)
N4 C28 1.468(4)
C2 C7 1.390(4)
C2 C3 1.400(5)
C3 C4 1.387(5)
C4 C5 1.387(5)
C5 C6 1.380(5)
C6 C7 1.399(4)
C8 C10 1.532(5)
C8 C9 1.532(5)
C11 C13 1.519(4)
C11 C12 1.527(4)
C15 C20 1.390(5)
C15 C16 1.390(4)
C16 C17 1.379(5)
C17 C18 1.398(5)
C18 C19 1.387(5)
C19 C20 1.392(5)
C21 C22 1.517(5)
C22 C23 1.385(5)
C22 C27 1.395(5)
C23 C24 1.386(5)
C24 C25 1.383(5)
C25 C26 1.380(5)
C26 C27 1.387(5)
C28 C29 1.511(4)
C29 C30 1.391(5)
C29 C34 1.398(5)
C30 C31 1.395(5)
C31 C32 1.386(5)
C32 C33 1.382(5)
C33 C34 1.389(5)
B1 F3 1.386(4)
B1 F2 1.388(4)
B1 F4 1.395(4)
B1 F1 1.397(4)
